data_7061417
loop_
_publ_author_name
'Jin, Liang'
'Ying, Jun'
'Zhang, Yanping'
'Sun, Chenxi'
'Tian, Aixiang'
'Wang, Xiuli'

_publ_section_title
;
 A series of polyoxometalate compounds by tuning N sites and numbers of
 ligands: syntheses, characterization and electrochemical sensing, and
 photocatalytic and supercapacitor properties
;
_journal_issue 18
_journal_name_full 'New Journal of Chemistry'
_journal_page_first 8422
_journal_page_last 8432
_journal_paper_doi 10.1039/D2NJ00674J
_journal_volume 46
_journal_year 2022
_chemical_formula_moiety 'Mo8 O26, C24 H38 Co N12 O4'
_chemical_formula_sum 'C24 H38 Co Mo8 N12 O30'
_chemical_formula_weight 1801.11
_space_group_crystal_system monoclinic
_space_group_IT_number 14
_space_group_name_Hall '-P 2ybc'
_space_group_name_H-M_alt 'P 1 21/c 1'
_atom_sites_solution_hydrogens mixed
_atom_sites_solution_primary dual
_audit_block_doi 10.5517/ccdc.csd.cc28zcm8
_audit_creation_date 2022-03-13
_audit_creation_method
;
Olex2 1.5
(compiled 2021.11.18 svn.ra9532c28 for OlexSys, GUI svn.r6429)
;
_audit_update_record
;
2022-03-22 deposited with the CCDC.	2022-03-31 downloaded from the CCDC.
;
_cell_angle_alpha 90
_cell_angle_beta 99.3220(10)
_cell_angle_gamma 90
_cell_formula_units_Z 2
_cell_length_a 8.6073(3)
_cell_length_b 15.5933(5)
_cell_length_c 17.3050(5)
_cell_measurement_reflns_used 9162
_cell_measurement_temperature 296.15
_cell_measurement_theta_max 28.291
_cell_measurement_theta_min 2.385
_cell_volume 2291.94(13)
_computing_cell_refinement 'SAINT v8.34A (Bruker, 2013)'
_computing_data_collection 'SAINT v8.34A (Bruker, 2013)'
_computing_data_reduction 'SAINT v8.34A (Bruker, 2013)'
_computing_molecular_graphics 'Olex2 1.5 (Dolomanov et al., 2009)'
_computing_publication_material 'Olex2 1.5 (Dolomanov et al., 2009)'
_computing_structure_refinement 'SHELXL 2018/3 (Sheldrick, 2015)'
_computing_structure_solution 'SHELXT 2014/5 (Sheldrick, 2014)'
_diffrn_ambient_temperature 296.15
_diffrn_measured_fraction_theta_full 1.000
_diffrn_measured_fraction_theta_max 0.999
_diffrn_measurement_device_type 'Bruker APEX-II CCD'
_diffrn_measurement_method '\f and \w scans'
_diffrn_radiation_monochromator graphite
_diffrn_radiation_type MoK\a
_diffrn_radiation_wavelength 0.71073
_diffrn_reflns_av_R_equivalents 0.0205
_diffrn_reflns_av_unetI/netI 0.0208
_diffrn_reflns_Laue_measured_fraction_full 1.000
_diffrn_reflns_Laue_measured_fraction_max 0.999
_diffrn_reflns_limit_h_max 11
_diffrn_reflns_limit_h_min -11
_diffrn_reflns_limit_k_max 11
_diffrn_reflns_limit_k_min -20
_diffrn_reflns_limit_l_max 22
_diffrn_reflns_limit_l_min -23
_diffrn_reflns_number 16697
_diffrn_reflns_point_group_measured_fraction_full 1.000
_diffrn_reflns_point_group_measured_fraction_max 0.999
_diffrn_reflns_theta_full 25.242
_diffrn_reflns_theta_max 28.290
_diffrn_reflns_theta_min 1.769
_diffrn_source_current 30.0
_diffrn_source_power 1.2
_diffrn_source_voltage 40.0
_diffrn_standards_number 0
_exptl_absorpt_coefficient_mu 2.576
_exptl_absorpt_correction_T_max 0.7457
_exptl_absorpt_correction_T_min 0.6445
_exptl_absorpt_correction_type multi-scan
_exptl_absorpt_process_details
;
SADABS-2014/5 (Bruker,2014/5) was used for absorption correction.
wR2(int) was 0.0361 before and 0.0224 after correction.
The Ratio of minimum to maximum transmission is 0.8643.
The \l/2 correction factor is 0.00150.
;
_exptl_crystal_colour orange
_exptl_crystal_colour_primary orange
_exptl_crystal_density_diffrn 2.610
_exptl_crystal_description block
_exptl_crystal_F_000 1738
_exptl_crystal_size_max 0.15
_exptl_crystal_size_mid 0.15
_exptl_crystal_size_min 0.13
_refine_diff_density_max 0.560
_refine_diff_density_min -0.474
_refine_diff_density_rms 0.085
_refine_ls_extinction_method none
_refine_ls_goodness_of_fit_ref 1.062
_refine_ls_hydrogen_treatment constr
_refine_ls_matrix_type full
_refine_ls_number_parameters 340
_refine_ls_number_reflns 5695
_refine_ls_number_restraints 0
_refine_ls_restrained_S_all 1.062
_refine_ls_R_factor_all 0.0257
_refine_ls_R_factor_gt 0.0208
_refine_ls_shift/su_max 0.001
_refine_ls_shift/su_mean 0.000
_refine_ls_structure_factor_coef Fsqd
_refine_ls_weighting_details 'w=1/[\s^2^(Fo^2^)+(0.0172P)^2^+2.7076P] where P=(Fo^2^+2Fc^2^)/3'
_refine_ls_weighting_scheme calc
_refine_ls_wR_factor_gt 0.0466
_refine_ls_wR_factor_ref 0.0483
_reflns_Friedel_coverage 0.000
_reflns_number_gt 5055
_reflns_number_total 5695
_reflns_threshold_expression 'I > 2\s(I)'
_cod_data_source_file d2nj00674j2.cif
_cod_data_source_block 7
_cod_depositor_comments 'Adding full bibliography for 7061415--7061421.cif.'
_cod_database_code 7061417
_shelx_shelxl_version_number 2018/3
_shelx_space_group_comment
;
The symmetry employed for this shelxl refinement is uniquely defined
by the following loop, which should always be used as a source of
symmetry information in preference to the above space-group names.
They are only intended as comments.
;
_shelx_estimated_absorpt_t_max 0.731
_shelx_estimated_absorpt_t_min 0.699
_olex2_refinement_description
;
1. Fixed Uiso
 At 1.2 times of:
  All C(H) groups, All C(H,H) groups, All N(H) groups
 At 1.5 times of:
  All O(H,H) groups
2.a Riding coordinates:
 O1W(H1WA,H1WB)
2.b Ternary CH refined with riding coordinates:
 N1(H1)
2.c Secondary CH2 refined with riding coordinates:
 C4(H4A,H4B), C8(H8A,H8B), C9(H9A,H9B), C10(H10A,H10B), C11(H11A,H11B),
 C12(H12A,H12B)
2.d Aromatic/amide H refined with riding coordinates:
 C1(H1A), C5(H5), C6(H6), C7(H7)
;
_olex2_submission_special_instructions 'No special instructions were received'

loop_
_space_group_symop_operation_xyz
'x, y, z'
'-x, y+1/2, -z+1/2'
'-x, -y, -z'
'x, -y-1/2, z-1/2'

loop_
_atom_site_label
_atom_site_type_symbol
_atom_site_fract_x
_atom_site_fract_y
_atom_site_fract_z
_atom_site_U_iso_or_equiv
_atom_site_adp_type
_atom_site_occupancy
_atom_site_site_symmetry_order
_atom_site_calc_flag
_atom_site_refinement_flags_posn
_atom_site_refinement_flags_adp
_atom_site_refinement_flags_occupancy
_atom_site_disorder_assembly
_atom_site_disorder_group
Mo1 Mo 0.95407(3) 0.56463(2) 0.29776(2) 0.02183(5) Uani 1 1 d . . . . .
Mo2 Mo 0.96782(2) 0.37472(2) 0.37731(2) 0.01895(5) Uani 1 1 d . . . . .
Mo3 Mo 0.81756(2) 0.45658(2) 0.52006(2) 0.01819(5) Uani 1 1 d . . . . .
Mo4 Mo 0.80989(3) 0.64597(2) 0.44302(2) 0.02098(5) Uani 1 1 d . . . . .
O2 O 0.6357(2) 0.43794(13) 0.47070(11) 0.0300(4) Uani 1 1 d . . . . .
O3 O 0.9317(2) 0.35892(11) 0.48691(10) 0.0211(4) Uani 1 1 d . . . . .
O4 O 0.8130(2) 0.42209(12) 0.61569(10) 0.0248(4) Uani 1 1 d . . . . .
O5 O 0.80901(19) 0.57977(11) 0.54146(10) 0.0203(3) Uani 1 1 d . . . . .
O6 O 0.7995(2) 0.74912(12) 0.47548(11) 0.0320(4) Uani 1 1 d . . . . .
O7 O 0.9124(2) 0.66479(11) 0.35490(10) 0.0246(4) Uani 1 1 d . . . . .
O8 O 0.6258(2) 0.62119(14) 0.39960(12) 0.0347(5) Uani 1 1 d . . . . .
O9 O 0.91831(19) 0.51226(11) 0.42409(10) 0.0203(3) Uani 1 1 d . . . . .
O10 O 1.0424(2) 0.60629(13) 0.22415(11) 0.0332(4) Uani 1 1 d . . . . .
O11 O 0.7681(2) 0.54059(14) 0.25477(12) 0.0351(5) Uani 1 1 d . . . . .
O12 O 1.0374(2) 0.44890(11) 0.30330(10) 0.0219(4) Uani 1 1 d . . . . .
O13 O 1.0630(2) 0.28268(12) 0.36173(11) 0.0292(4) Uani 1 1 d . . . . .
O14 O 0.7767(2) 0.35768(13) 0.33497(11) 0.0314(4) Uani 1 1 d . . . . .
Co1 Co 0.000000 0.500000 0.000000 0.01963(10) Uani 1 2 d S . P . .
O1 O 0.5421(4) 0.11814(16) 0.34993(18) 0.0709(9) Uani 1 1 d . . . . .
O1W O 0.0301(3) 0.38843(13) -0.06029(11) 0.0348(5) Uani 1 1 d . . . . .
H1WA H 0.009226 0.380267 -0.109459 0.052 Uiso 1 1 d R U . . .
H1WB H 0.077806 0.343076 -0.042479 0.052 Uiso 1 1 d R U . . .
N1 N 0.4805(3) 0.29596(15) 0.33108(14) 0.0286(5) Uani 1 1 d . . . . .
H1 H 0.590002 0.313144 0.330978 0.034 Uiso 1 1 calc R U . . .
N2 N 0.3735(2) 0.43878(14) 0.18874(13) 0.0242(5) Uani 1 1 d . . . . .
N3 N 0.2068(2) 0.46399(14) 0.08159(12) 0.0229(4) Uani 1 1 d . . . . .
N4 N 0.6605(3) 0.33085(17) 0.15846(17) 0.0383(6) Uani 1 1 d . . . . .
N5 N 0.8567(2) 0.42879(14) 0.07716(13) 0.0243(5) Uani 1 1 d . . . . .
N6 N 0.3530(3) 0.44559(15) 0.06060(13) 0.0264(5) Uani 1 1 d . . . . .
C1 C 0.2245(3) 0.45961(18) 0.15760(16) 0.0268(6) Uani 1 1 d . . . . .
H1A H 0.144554 0.469582 0.186738 0.032 Uiso 1 1 calc R U . . .
C2 C 0.4494(3) 0.43150(17) 0.12572(15) 0.0228(5) Uani 1 1 d . . . . .
C3 C 0.6158(3) 0.40623(17) 0.12649(15) 0.0244(5) Uani 1 1 d . . . . .
C4 C 0.4369(3) 0.44384(19) 0.27333(16) 0.0305(6) Uani 1 1 d . . . . .
H4A H 0.409305 0.499335 0.292512 0.037 Uiso 1 1 calc R U . . .
H4B H 0.550816 0.441062 0.279739 0.037 Uiso 1 1 calc R U . . .
C5 C 0.7139(3) 0.45655(18) 0.08907(15) 0.0254(5) Uani 1 1 d . . . . .
H5 H 0.680374 0.510942 0.071713 0.030 Uiso 1 1 calc R U . . .
C6 C 0.8986(3) 0.35110(19) 0.10693(18) 0.0339(7) Uani 1 1 d . . . . .
H6 H 0.994089 0.327843 0.098788 0.041 Uiso 1 1 calc R U . . .
C7 C 0.8048(4) 0.3046(2) 0.1492(2) 0.0440(8) Uani 1 1 d . . . . .
H7 H 0.842920 0.253175 0.172073 0.053 Uiso 1 1 calc R U . . .
C8 C 0.3814(3) 0.3761(2) 0.32329(17) 0.0324(6) Uani 1 1 d . . . . .
H8A H 0.274087 0.360782 0.301332 0.039 Uiso 1 1 calc R U . . .
H8B H 0.380209 0.399537 0.375106 0.039 Uiso 1 1 calc R U . . .
C9 C 0.4363(4) 0.2351(2) 0.26599(19) 0.0438(8) Uani 1 1 d . . . . .
H9A H 0.443087 0.262776 0.216441 0.053 Uiso 1 1 calc R U . . .
H9B H 0.328940 0.215586 0.264912 0.053 Uiso 1 1 calc R U . . .
C10 C 0.4730(4) 0.2527(2) 0.40792(18) 0.0457(8) Uani 1 1 d . . . . .
H10A H 0.366027 0.234583 0.410268 0.055 Uiso 1 1 calc R U . . .
H10B H 0.506328 0.291991 0.450890 0.055 Uiso 1 1 calc R U . . .
C11 C 0.5478(6) 0.1606(2) 0.2786(3) 0.0657(12) Uani 1 1 d . . . . .
H11A H 0.521772 0.120298 0.235829 0.079 Uiso 1 1 calc R U . . .
H11B H 0.654096 0.180977 0.278166 0.079 Uiso 1 1 calc R U . . .
C12 C 0.5838(5) 0.1742(3) 0.4140(3) 0.0673(13) Uani 1 1 d . . . . .
H12A H 0.691365 0.193478 0.415351 0.081 Uiso 1 1 calc R U . . .
H12B H 0.578470 0.143658 0.462296 0.081 Uiso 1 1 calc R U . . .

loop_
_atom_site_aniso_label
_atom_site_aniso_U_11
_atom_site_aniso_U_22
_atom_site_aniso_U_33
_atom_site_aniso_U_23
_atom_site_aniso_U_13
_atom_site_aniso_U_12
Mo1 0.02589(11) 0.02320(11) 0.01686(10) -0.00066(8) 0.00481(8) 0.00232(8)
Mo2 0.01881(10) 0.02013(10) 0.01839(10) -0.00312(8) 0.00450(8) -0.00342(8)
Mo3 0.01628(9) 0.01943(10) 0.01978(10) -0.00224(8) 0.00571(8) -0.00310(8)
Mo4 0.02346(11) 0.02076(11) 0.01949(11) -0.00059(8) 0.00584(8) 0.00257(8)
O2 0.0210(9) 0.0350(11) 0.0337(11) -0.0048(8) 0.0031(8) -0.0047(8)
O3 0.0240(8) 0.0191(8) 0.0218(9) -0.0020(7) 0.0081(7) -0.0034(7)
O4 0.0261(9) 0.0254(9) 0.0249(9) 0.0007(7) 0.0100(7) -0.0038(7)
O5 0.0203(8) 0.0216(8) 0.0201(8) -0.0027(7) 0.0065(7) -0.0008(7)
O6 0.0420(11) 0.0250(10) 0.0309(10) -0.0010(8) 0.0117(9) 0.0062(9)
O7 0.0312(10) 0.0219(9) 0.0220(9) 0.0005(7) 0.0082(7) 0.0020(7)
O8 0.0263(10) 0.0432(12) 0.0342(11) 0.0010(9) 0.0035(8) 0.0003(9)
O9 0.0188(8) 0.0234(9) 0.0194(8) -0.0024(7) 0.0049(6) -0.0026(7)
O10 0.0469(12) 0.0325(11) 0.0231(10) 0.0039(8) 0.0142(9) 0.0040(9)
O11 0.0313(10) 0.0401(12) 0.0319(11) -0.0062(9) -0.0011(8) 0.0038(9)
O12 0.0249(9) 0.0221(9) 0.0202(9) -0.0024(7) 0.0085(7) 0.0006(7)
O13 0.0359(10) 0.0223(9) 0.0310(10) -0.0047(8) 0.0107(8) -0.0006(8)
O14 0.0221(9) 0.0433(12) 0.0285(10) -0.0043(9) 0.0028(8) -0.0090(8)
Co1 0.0178(2) 0.0239(2) 0.0174(2) 0.00055(18) 0.00314(17) 0.00338(18)
O1 0.104(2) 0.0315(13) 0.072(2) 0.0115(13) -0.0028(17) 0.0024(15)
O1W 0.0535(13) 0.0286(10) 0.0211(9) -0.0029(8) 0.0021(9) 0.0127(9)
N1 0.0215(11) 0.0309(12) 0.0325(13) 0.0056(10) 0.0017(9) -0.0049(9)
N2 0.0200(10) 0.0301(12) 0.0235(11) 0.0051(9) 0.0061(8) 0.0055(9)
N3 0.0165(9) 0.0301(12) 0.0226(11) 0.0010(9) 0.0044(8) 0.0032(8)
N4 0.0290(12) 0.0348(14) 0.0544(17) 0.0157(12) 0.0170(12) 0.0078(11)
N5 0.0201(10) 0.0299(12) 0.0235(11) -0.0007(9) 0.0054(9) 0.0032(9)
N6 0.0203(10) 0.0342(12) 0.0254(11) 0.0007(9) 0.0058(9) 0.0032(9)
C1 0.0177(11) 0.0339(15) 0.0300(14) 0.0035(11) 0.0077(10) 0.0071(10)
C2 0.0203(12) 0.0253(13) 0.0238(13) 0.0013(10) 0.0069(10) 0.0009(10)
C3 0.0210(12) 0.0292(14) 0.0234(13) -0.0007(10) 0.0047(10) 0.0035(10)
C4 0.0294(14) 0.0361(15) 0.0253(14) 0.0050(11) 0.0025(11) 0.0051(12)
C5 0.0242(12) 0.0283(14) 0.0237(13) 0.0018(10) 0.0045(10) 0.0039(10)
C6 0.0231(13) 0.0372(16) 0.0439(17) 0.0049(13) 0.0127(12) 0.0077(12)
C7 0.0341(16) 0.0346(17) 0.067(2) 0.0206(16) 0.0184(15) 0.0136(13)
C8 0.0275(14) 0.0428(17) 0.0286(14) 0.0068(12) 0.0098(11) 0.0076(12)
C9 0.059(2) 0.0381(17) 0.0330(16) 0.0017(14) 0.0049(15) -0.0076(16)
C10 0.064(2) 0.0430(19) 0.0282(16) 0.0101(14) 0.0007(15) -0.0095(16)
C11 0.093(3) 0.0344(19) 0.071(3) 0.0045(19) 0.018(2) 0.013(2)
C12 0.073(3) 0.050(2) 0.066(3) 0.019(2) -0.025(2) -0.005(2)

loop_
_atom_type_symbol
_atom_type_description
_atom_type_scat_dispersion_real
_atom_type_scat_dispersion_imag
_atom_type_scat_source
C C 0.0033 0.0016 'International Tables Vol C Tables 4.2.6.8 and 6.1.1.4'
H H 0.0000 0.0000 'International Tables Vol C Tables 4.2.6.8 and 6.1.1.4'
Co Co 0.3494 0.9721 'International Tables Vol C Tables 4.2.6.8 and 6.1.1.4'
Mo Mo -1.6832 0.6857 'International Tables Vol C Tables 4.2.6.8 and 6.1.1.4'
N N 0.0061 0.0033 'International Tables Vol C Tables 4.2.6.8 and 6.1.1.4'
O O 0.0106 0.0060 'International Tables Vol C Tables 4.2.6.8 and 6.1.1.4'

loop_
_geom_angle_atom_site_label_1
_geom_angle_atom_site_label_2
_geom_angle_atom_site_label_3
_geom_angle
_geom_angle_site_symmetry_1
_geom_angle_site_symmetry_3
_geom_angle_publ_flag
O4 Mo1 O9 70.46(6) 3_766 . ?
O7 Mo1 O4 78.89(7) . 3_766 ?
O7 Mo1 O9 75.20(7) . . ?
O7 Mo1 O12 146.42(7) . . ?
O10 Mo1 O4 90.29(8) . 3_766 ?
O10 Mo1 O7 102.57(9) . . ?
O10 Mo1 O9 160.74(8) . . ?
O10 Mo1 O12 100.64(8) . . ?
O11 Mo1 O4 164.55(9) . 3_766 ?
O11 Mo1 O7 99.48(9) . . ?
O11 Mo1 O9 94.20(8) . . ?
O11 Mo1 O10 105.00(10) . . ?
O11 Mo1 O12 97.55(9) . . ?
O12 Mo1 O4 77.06(7) . 3_766 ?
O12 Mo1 O9 74.88(6) . . ?
O3 Mo2 O5 72.50(6) . 3_766 ?
O3 Mo2 O9 73.73(6) . . ?
O5 Mo2 O9 71.87(6) 3_766 . ?
O12 Mo2 O3 146.85(7) . . ?
O12 Mo2 O5 84.30(7) . 3_766 ?
O12 Mo2 O9 76.76(6) . . ?
O13 Mo2 O3 101.62(8) . . ?
O13 Mo2 O5 88.91(8) . 3_766 ?
O13 Mo2 O9 160.77(8) . . ?
O13 Mo2 O12 101.27(8) . . ?
O13 Mo2 O14 104.86(10) . . ?
O14 Mo2 O3 95.81(8) . . ?
O14 Mo2 O5 163.70(8) . 3_766 ?
O14 Mo2 O9 94.23(8) . . ?
O14 Mo2 O12 101.12(9) . . ?
O2 Mo3 O3 100.81(8) . . ?
O2 Mo3 O4 105.43(9) . . ?
O2 Mo3 O5 101.82(8) . . ?
O2 Mo3 O9 97.73(8) . . ?
O2 Mo3 O9 173.52(8) . 3_766 ?
O3 Mo3 O5 149.09(7) . . ?
O3 Mo3 O9 78.75(7) . . ?
O3 Mo3 O9 77.56(6) . 3_766 ?
O4 Mo3 O3 97.36(8) . . ?
O4 Mo3 O5 96.63(8) . . ?
O4 Mo3 O9 81.03(7) . 3_766 ?
O4 Mo3 O9 156.82(7) . . ?
O5 Mo3 O9 77.57(7) . . ?
O5 Mo3 O9 77.59(6) . 3_766 ?
O9 Mo3 O9 75.82(7) . 3_766 ?
O5 Mo4 O3 71.17(6) . 3_766 ?
O5 Mo4 O9 73.36(6) . . ?
O6 Mo4 O3 87.52(8) . 3_766 ?
O6 Mo4 O5 101.45(8) . . ?
O6 Mo4 O7 100.01(9) . . ?
O6 Mo4 O9 158.64(8) . . ?
O7 Mo4 O3 84.02(7) . 3_766 ?
O7 Mo4 O5 146.18(7) . . ?
O7 Mo4 O9 77.13(7) . . ?
O8 Mo4 O3 164.46(8) . 3_766 ?
O8 Mo4 O5 97.40(9) . . ?
O8 Mo4 O6 105.45(10) . . ?
O8 Mo4 O7 101.69(9) . . ?
O8 Mo4 O9 95.82(8) . . ?
O9 Mo4 O3 71.16(6) . 3_766 ?
Mo2 O3 Mo4 102.39(7) . 3_766 ?
Mo3 O3 Mo2 110.40(8) . . ?
Mo3 O3 Mo4 110.65(7) . 3_766 ?
Mo3 O4 Mo1 115.89(8) . 3_766 ?
Mo3 O5 Mo2 111.38(8) . 3_766 ?
Mo3 O5 Mo4 109.92(8) . . ?
Mo4 O5 Mo2 104.12(7) . 3_766 ?
Mo4 O7 Mo1 115.98(9) . . ?
Mo2 O9 Mo1 86.54(5) . . ?
Mo2 O9 Mo3 96.42(6) . 3_766 ?
Mo3 O9 Mo1 92.61(6) 3_766 . ?
Mo3 O9 Mo1 163.19(8) . . ?
Mo3 O9 Mo2 90.89(6) . . ?
Mo3 O9 Mo3 104.18(7) . 3_766 ?
Mo3 O9 Mo4 91.81(6) . . ?
Mo4 O9 Mo1 86.38(6) . . ?
Mo4 O9 Mo2 164.23(8) . . ?
Mo4 O9 Mo3 97.97(6) . 3_766 ?
Mo2 O12 Mo1 116.56(8) . . ?
O1W Co1 O1W 180.0 . 3_565 ?
O1W Co1 N3 87.34(8) 3_565 3_565 ?
O1W Co1 N3 87.35(8) . . ?
O1W Co1 N3 92.66(8) . 3_565 ?
O1W Co1 N3 92.66(8) 3_565 . ?
O1W Co1 N5 89.44(8) . 3_665 ?
O1W Co1 N5 90.56(8) . 1_455 ?
O1W Co1 N5 89.44(8) 3_565 1_455 ?
O1W Co1 N5 90.56(8) 3_565 3_665 ?
N3 Co1 N3 180.0 3_565 . ?
N3 Co1 N5 87.53(8) 3_565 3_665 ?
N3 Co1 N5 92.47(8) . 3_665 ?
N3 Co1 N5 92.47(8) 3_565 1_455 ?
N3 Co1 N5 87.53(8) . 1_455 ?
N5 Co1 N5 180.0 3_665 1_455 ?
C11 O1 C12 110.9(3) . . ?
Co1 O1W H1WA 127.4 . . ?
Co1 O1W H1WB 127.6 . . ?
H1WA O1W H1WB 104.5 . . ?
C8 N1 H1 107.7 . . ?
C9 N1 H1 107.7 . . ?
C9 N1 C8 113.1(2) . . ?
C9 N1 C10 110.2(2) . . ?
C10 N1 H1 107.7 . . ?
C10 N1 C8 110.3(2) . . ?
C1 N2 C2 104.4(2) . . ?
C1 N2 C4 123.9(2) . . ?
C2 N2 C4 130.4(2) . . ?
N6 N3 Co1 124.48(16) . . ?
C1 N3 Co1 128.59(17) . . ?
C1 N3 N6 106.8(2) . . ?
C3 N4 C7 115.5(2) . . ?
C5 N5 Co1 122.15(18) . 1_655 ?
C6 N5 Co1 122.24(17) . 1_655 ?
C6 N5 C5 115.2(2) . . ?
C2 N6 N3 106.5(2) . . ?
N2 C1 H1A 124.3 . . ?
N3 C1 N2 111.4(2) . . ?
N3 C1 H1A 124.3 . . ?
N2 C2 C3 127.0(2) . . ?
N6 C2 N2 110.9(2) . . ?
N6 C2 C3 122.0(2) . . ?
N4 C3 C2 116.9(2) . . ?
N4 C3 C5 122.5(2) . . ?
C5 C3 C2 120.4(2) . . ?
N2 C4 H4A 108.3 . . ?
N2 C4 H4B 108.3 . . ?
N2 C4 C8 115.8(2) . . ?
H4A C4 H4B 107.4 . . ?
C8 C4 H4A 108.3 . . ?
C8 C4 H4B 108.3 . . ?
N5 C5 C3 121.9(2) . . ?
N5 C5 H5 119.1 . . ?
C3 C5 H5 119.1 . . ?
N5 C6 H6 118.9 . . ?
N5 C6 C7 122.3(3) . . ?
C7 C6 H6 118.9 . . ?
N4 C7 C6 122.3(3) . . ?
N4 C7 H7 118.8 . . ?
C6 C7 H7 118.8 . . ?
N1 C8 H8A 108.7 . . ?
N1 C8 H8B 108.7 . . ?
C4 C8 N1 114.2(2) . . ?
C4 C8 H8A 108.7 . . ?
C4 C8 H8B 108.7 . . ?
H8A C8 H8B 107.6 . . ?
N1 C9 H9A 110.1 . . ?
N1 C9 H9B 110.1 . . ?
N1 C9 C11 107.9(3) . . ?
H9A C9 H9B 108.4 . . ?
C11 C9 H9A 110.1 . . ?
C11 C9 H9B 110.1 . . ?
N1 C10 H10A 110.2 . . ?
N1 C10 H10B 110.2 . . ?
N1 C10 C12 107.5(3) . . ?
H10A C10 H10B 108.5 . . ?
C12 C10 H10A 110.2 . . ?
C12 C10 H10B 110.2 . . ?
O1 C11 C9 112.4(4) . . ?
O1 C11 H11A 109.1 . . ?
O1 C11 H11B 109.1 . . ?
C9 C11 H11A 109.1 . . ?
C9 C11 H11B 109.1 . . ?
H11A C11 H11B 107.9 . . ?
O1 C12 C10 111.2(3) . . ?
O1 C12 H12A 109.4 . . ?
O1 C12 H12B 109.4 . . ?
C10 C12 H12A 109.4 . . ?
C10 C12 H12B 109.4 . . ?
H12A C12 H12B 108.0 . . ?

loop_
_geom_bond_atom_site_label_1
_geom_bond_atom_site_label_2
_geom_bond_distance
_geom_bond_site_symmetry_2
_geom_bond_publ_flag
Mo1 O4 2.3091(18) 3_766 ?
Mo1 O7 1.9134(18) . ?
Mo1 O9 2.3999(17) . ?
Mo1 O10 1.7135(19) . ?
Mo1 O11 1.694(2) . ?
Mo1 O12 1.9385(17) . ?
Mo2 O3 1.9864(17) . ?
Mo2 O5 2.3010(17) 3_766 ?
Mo2 O9 2.3555(17) . ?
Mo2 O12 1.8935(17) . ?
Mo2 O13 1.6959(18) . ?
Mo2 O14 1.7095(18) . ?
Mo3 O2 1.6828(18) . ?
Mo3 O3 1.9481(17) . ?
Mo3 O4 1.7466(17) . ?
Mo3 O5 1.9600(17) . ?
Mo3 O9 2.1749(17) . ?
Mo3 O9 2.3721(17) 3_766 ?
Mo4 O3 2.3560(17) 3_766 ?
Mo4 O5 1.9929(17) . ?
Mo4 O6 1.7109(19) . ?
Mo4 O7 1.9041(18) . ?
Mo4 O8 1.6852(19) . ?
Mo4 O9 2.3289(17) . ?
Co1 O1W 2.0664(19) . ?
Co1 O1W 2.0664(19) 3_565 ?
Co1 N3 2.160(2) . ?
Co1 N3 2.160(2) 3_565 ?
Co1 N5 2.252(2) 3_665 ?
Co1 N5 2.252(2) 1_455 ?
O1 C11 1.408(5) . ?
O1 C12 1.411(5) . ?
O1W H1WA 0.8503 . ?
O1W H1WB 0.8501 . ?
N1 H1 0.9800 . ?
N1 C8 1.506(4) . ?
N1 C9 1.475(4) . ?
N1 C10 1.502(4) . ?
N2 C1 1.347(3) . ?
N2 C2 1.364(3) . ?
N2 C4 1.479(3) . ?
N3 N6 1.395(3) . ?
N3 C1 1.301(3) . ?
N4 C3 1.329(3) . ?
N4 C7 1.342(4) . ?
N5 C5 1.350(3) . ?
N5 C6 1.343(4) . ?
N6 C2 1.305(3) . ?
C1 H1A 0.9300 . ?
C2 C3 1.484(3) . ?
C3 C5 1.388(4) . ?
C4 H4A 0.9700 . ?
C4 H4B 0.9700 . ?
C4 C8 1.492(4) . ?
C5 H5 0.9300 . ?
C6 H6 0.9300 . ?
C6 C7 1.380(4) . ?
C7 H7 0.9300 . ?
C8 H8A 0.9700 . ?
C8 H8B 0.9700 . ?
C9 H9A 0.9700 . ?
C9 H9B 0.9700 . ?
C9 C11 1.500(5) . ?
C10 H10A 0.9700 . ?
C10 H10B 0.9700 . ?
C10 C12 1.546(5) . ?
C11 H11A 0.9700 . ?
C11 H11B 0.9700 . ?
C12 H12A 0.9700 . ?
C12 H12B 0.9700 . ?

loop_
_geom_torsion_atom_site_label_1
_geom_torsion_atom_site_label_2
_geom_torsion_atom_site_label_3
_geom_torsion_atom_site_label_4
_geom_torsion
_geom_torsion_site_symmetry_1
_geom_torsion_site_symmetry_2
_geom_torsion_site_symmetry_3
_geom_torsion_site_symmetry_4
_geom_torsion_publ_flag
O2 Mo3 O4 Mo1 179.07(9) . . . 3_766 ?
O3 Mo2 O12 Mo1 -48.29(18) . . . . ?
O3 Mo3 O4 Mo1 75.67(10) . . . 3_766 ?
O5 Mo2 O12 Mo1 -93.43(9) 3_766 . . . ?
O5 Mo3 O4 Mo1 -76.69(9) . . . 3_766 ?
O9 Mo2 O12 Mo1 -20.75(8) . . . . ?
O9 Mo3 O4 Mo1 -2.9(2) . . . 3_766 ?
O9 Mo3 O4 Mo1 -0.43(8) 3_766 . . 3_766 ?
O13 Mo2 O12 Mo1 178.83(10) . . . . ?
O14 Mo2 O12 Mo1 71.03(11) . . . . ?
Co1 N3 N6 C2 176.48(17) . . . . ?
Co1 N3 C1 N2 -176.88(17) . . . . ?
Co1 N5 C5 C3 169.89(19) 1_655 . . . ?
Co1 N5 C6 C7 -174.9(3) 1_655 . . . ?
N1 C9 C11 O1 59.9(4) . . . . ?
N1 C10 C12 O1 -57.0(4) . . . . ?
N2 C2 C3 N4 57.0(4) . . . . ?
N2 C2 C3 C5 -128.5(3) . . . . ?
N2 C4 C8 N1 88.5(3) . . . . ?
N3 N6 C2 N2 0.7(3) . . . . ?
N3 N6 C2 C3 177.4(2) . . . . ?
N4 C3 C5 N5 5.6(4) . . . . ?
N5 C6 C7 N4 5.1(6) . . . . ?
N6 N3 C1 N2 -0.4(3) . . . . ?
N6 C2 C3 N4 -119.2(3) . . . . ?
N6 C2 C3 C5 55.3(4) . . . . ?
C1 N2 C2 N6 -0.9(3) . . . . ?
C1 N2 C2 C3 -177.5(3) . . . . ?
C1 N2 C4 C8 73.5(3) . . . . ?
C1 N3 N6 C2 -0.1(3) . . . . ?
C2 N2 C1 N3 0.8(3) . . . . ?
C2 N2 C4 C8 -121.9(3) . . . . ?
C2 C3 C5 N5 -168.6(2) . . . . ?
C3 N4 C7 C6 -2.2(5) . . . . ?
C4 N2 C1 N3 168.8(2) . . . . ?
C4 N2 C2 N6 -167.8(3) . . . . ?
C4 N2 C2 C3 15.7(4) . . . . ?
C5 N5 C6 C7 -2.3(4) . . . . ?
C6 N5 C5 C3 -2.7(4) . . . . ?
C7 N4 C3 C2 171.6(3) . . . . ?
C7 N4 C3 C5 -2.8(4) . . . . ?
C8 N1 C9 C11 177.4(3) . . . . ?
C8 N1 C10 C12 -177.0(3) . . . . ?
C9 N1 C8 C4 -84.5(3) . . . . ?
C9 N1 C10 C12 57.5(3) . . . . ?
C10 N1 C8 C4 151.6(3) . . . . ?
C10 N1 C9 C11 -58.7(4) . . . . ?
C11 O1 C12 C10 58.7(5) . . . . ?
C12 O1 C11 C9 -60.5(5) . . . . ?
